data_4023374
loop_
_publ_author_name
'Guodong Yin'
'Zihua Wang'
'Aihua Chen'
'Meng Gao'
'Anxin Wu'
'Yuanjiang Pan'

_publ_section_title
;
 A New Facile Approach to the Synthesis of 3-Methylthio-Substituted
 Furans, Pyrroles, Thiophenes, and Related Derivatives
;
_journal_name_full 'Journal of Organic Chemistry'
_journal_page_first 3377
_journal_page_last 3383
_journal_paper_doi 10.1021/jo702585s
_journal_volume 73
_journal_year 2008
_chemical_formula_moiety 'C19 H20 O4 S'
_chemical_formula_sum 'C19 H20 O4 S'
_chemical_formula_weight 344.41
_chemical_name_systematic
; 
 ? 
;
_space_group_IT_number 14
_symmetry_cell_setting monoclinic
_symmetry_space_group_name_Hall '-P 2ybc'
_symmetry_space_group_name_H-M 'P 1 21/c 1'
_atom_sites_solution_hydrogens geom
_atom_sites_solution_primary direct
_atom_sites_solution_secondary difmap
_audit_creation_method SHELXL-97
_cell_angle_alpha 90.00
_cell_angle_beta 112.8110(10)
_cell_angle_gamma 90.00
_cell_formula_units_Z 4
_cell_length_a 8.9488(8)
_cell_length_b 28.804(3)
_cell_length_c 7.4957(7)
_cell_measurement_reflns_used 1420
_cell_measurement_temperature 294(2)
_cell_measurement_theta_max 21.15
_cell_measurement_theta_min 3.11
_cell_volume 1781.0(3)
_computing_cell_refinement 'Bruker SMART'
_computing_data_collection 'Bruker SMART'
_computing_data_reduction 'Bruker SAINT'
_computing_molecular_graphics 'Bruker SHELXTL'
_computing_publication_material 'Bruker SHELXTL'
_computing_structure_refinement 'SHELXL-97 (Sheldrick, 1997)'
_computing_structure_solution 'SHELXS-97 (Sheldrick, 1990)'
_diffrn_ambient_temperature 294(2)
_diffrn_measured_fraction_theta_full 0.999
_diffrn_measured_fraction_theta_max 0.999
_diffrn_measurement_device_type 'CCD area detector'
_diffrn_measurement_method 'phi and omega scans'
_diffrn_radiation_monochromator graphite
_diffrn_radiation_source 'fine-focus sealed tube'
_diffrn_radiation_type MoK\a
_diffrn_radiation_wavelength 0.71073
_diffrn_reflns_av_R_equivalents 0.0464
_diffrn_reflns_av_sigmaI/netI 0.0597
_diffrn_reflns_limit_h_max 10
_diffrn_reflns_limit_h_min -11
_diffrn_reflns_limit_k_max 32
_diffrn_reflns_limit_k_min -35
_diffrn_reflns_limit_l_max 9
_diffrn_reflns_limit_l_min -9
_diffrn_reflns_number 10072
_diffrn_reflns_theta_full 26.00
_diffrn_reflns_theta_max 26.00
_diffrn_reflns_theta_min 1.41
_exptl_absorpt_coefficient_mu 0.201
_exptl_absorpt_correction_T_max 0.9744
_exptl_absorpt_correction_T_min 0.9610
_exptl_absorpt_correction_type none
_exptl_crystal_colour colorless
_exptl_crystal_density_diffrn 1.284
_exptl_crystal_density_method 'not measured'
_exptl_crystal_description block
_exptl_crystal_F_000 728
_exptl_crystal_size_max 0.20
_exptl_crystal_size_mid 0.20
_exptl_crystal_size_min 0.13
_refine_diff_density_max 0.204
_refine_diff_density_min -0.214
_refine_diff_density_rms 0.045
_refine_ls_extinction_method none
_refine_ls_goodness_of_fit_ref 1.049
_refine_ls_hydrogen_treatment constr
_refine_ls_matrix_type full
_refine_ls_number_parameters 220
_refine_ls_number_reflns 3494
_refine_ls_number_restraints 0
_refine_ls_restrained_S_all 1.049
_refine_ls_R_factor_all 0.1010
_refine_ls_R_factor_gt 0.0587
_refine_ls_shift/su_max 0.000
_refine_ls_shift/su_mean 0.000
_refine_ls_structure_factor_coef Fsqd
_refine_ls_weighting_details 'calc w=1/[\s^2^(Fo^2^)+(0.0734P)^2^+0.0000P] where P=(Fo^2^+2Fc^2^)/3'
_refine_ls_weighting_scheme calc
_refine_ls_wR_factor_gt 0.1379
_refine_ls_wR_factor_ref 0.1568
_reflns_number_gt 2181
_reflns_number_total 3494
_reflns_threshold_expression >2sigma(I)
_cod_data_source_file jo702585s-File003.cif
_cod_data_source_block t
_cod_depositor_comments
;
The following automatic conversions were performed:
'_symmetry_cell_setting' value 'Monoclinic' changed to 'monoclinic'
according to '/home/saulius/struct/CIF-dictionaries/cif_core.dic'
dictionary named 'cif_core.dic' version 2.4.1 from 2010-06-29.

Automatic conversion script
Id: cif_fix_enum 1527 2010-12-29 10:47:43Z saulius 
;
_cod_original_sg_symbol_Hall -P2ybc
_cod_original_sg_symbol_H-M 'P 21/c'
_cod_database_code 4023374

loop_
_symmetry_equiv_pos_as_xyz
'x, y, z'
'-x, y+1/2, -z+1/2'
'-x, -y, -z'
'x, -y-1/2, z-1/2'

loop_
_atom_site_label
_atom_site_type_symbol
_atom_site_fract_x
_atom_site_fract_y
_atom_site_fract_z
_atom_site_U_iso_or_equiv
_atom_site_adp_type
_atom_site_occupancy
_atom_site_symmetry_multiplicity
_atom_site_calc_flag
_atom_site_refinement_flags
_atom_site_disorder_assembly
_atom_site_disorder_group
C1 C 0.5274(4) 0.14286(13) -0.1427(5) 0.0908(12) Uani 1 1 d . . .
H1A H 0.6125 0.1335 -0.0237 0.136 Uiso 1 1 calc R . .
H1B H 0.5739 0.1561 -0.2270 0.136 Uiso 1 1 calc R . .
H1C H 0.4631 0.1163 -0.2040 0.136 Uiso 1 1 calc R . .
C2 C 0.3581(3) 0.16513(10) 0.0230(4) 0.0518(7) Uani 1 1 d . . .
C3 C 0.2677(4) 0.19964(9) 0.0622(4) 0.0572(8) Uani 1 1 d . . .
H3 H 0.2591 0.2286 0.0038 0.069 Uiso 1 1 calc R . .
C4 C 0.1902(3) 0.19184(9) 0.1863(4) 0.0518(7) Uani 1 1 d . . .
H4 H 0.1276 0.2152 0.2080 0.062 Uiso 1 1 calc R . .
C5 C 0.2049(3) 0.14949(9) 0.2791(3) 0.0435(6) Uani 1 1 d . . .
C6 C 0.2966(3) 0.11509(9) 0.2387(4) 0.0530(7) Uani 1 1 d . . .
H6 H 0.3074 0.0864 0.2990 0.064 Uiso 1 1 calc R . .
C7 C 0.3716(3) 0.12250(9) 0.1117(4) 0.0559(7) Uani 1 1 d . . .
H7 H 0.4312 0.0989 0.0859 0.067 Uiso 1 1 calc R . .
C8 C 0.1276(3) 0.13894(9) 0.4160(4) 0.0511(7) Uani 1 1 d . . .
C9 C 0.0183(3) 0.17540(9) 0.4494(4) 0.0551(7) Uani 1 1 d . . .
H9A H -0.0718 0.1817 0.3282 0.066 Uiso 1 1 calc R . .
H9B H 0.0789 0.2040 0.4924 0.066 Uiso 1 1 calc R . .
C10 C -0.0472(3) 0.15986(8) 0.5997(4) 0.0472(7) Uani 1 1 d . . .
H10 H 0.0453 0.1495 0.7143 0.057 Uiso 1 1 calc R . .
C11 C -0.1631(3) 0.11920(9) 0.5296(4) 0.0453(7) Uani 1 1 d . . .
C12 C -0.1881(3) 0.08837(8) 0.6733(4) 0.0432(6) Uani 1 1 d . . .
C13 C -0.0919(4) 0.08843(9) 0.8680(4) 0.0568(8) Uani 1 1 d . . .
H13 H -0.0073 0.1097 0.9143 0.068 Uiso 1 1 calc R . .
C14 C -0.1160(4) 0.05826(10) 0.9966(4) 0.0618(8) Uani 1 1 d . . .
H14 H -0.0479 0.0589 1.1270 0.074 Uiso 1 1 calc R . .
C15 C -0.2424(4) 0.02696(10) 0.9296(5) 0.0631(8) Uani 1 1 d . . .
C16 C -0.3406(4) 0.02662(11) 0.7375(5) 0.0765(10) Uani 1 1 d . . .
H16 H -0.4267 0.0058 0.6928 0.092 Uiso 1 1 calc R . .
C17 C -0.3148(4) 0.05638(10) 0.6086(4) 0.0618(8) Uani 1 1 d . . .
H17 H -0.3821 0.0552 0.4780 0.074 Uiso 1 1 calc R . .
C18 C -0.1805(6) -0.00522(12) 1.2436(6) 0.1064(15) Uani 1 1 d . . .
H18A H -0.0707 -0.0127 1.2632 0.160 Uiso 1 1 calc R . .
H18B H -0.2217 -0.0282 1.3055 0.160 Uiso 1 1 calc R . .
H18C H -0.1835 0.0247 1.2981 0.160 Uiso 1 1 calc R . .
C19 C -0.3252(4) 0.21653(11) 0.4618(5) 0.0781(10) Uani 1 1 d . . .
H19A H -0.2939 0.2252 0.3575 0.117 Uiso 1 1 calc R . .
H19B H -0.3873 0.2412 0.4857 0.117 Uiso 1 1 calc R . .
H19C H -0.3897 0.1888 0.4276 0.117 Uiso 1 1 calc R . .
O1 O 0.4269(3) 0.17673(7) -0.1029(3) 0.0749(6) Uani 1 1 d . . .
O2 O 0.1468(3) 0.10183(7) 0.4992(3) 0.0754(7) Uani 1 1 d . . .
O3 O -0.2391(2) 0.11383(7) 0.3566(3) 0.0638(6) Uani 1 1 d . . .
O4 O -0.2775(3) -0.00451(8) 1.0419(4) 0.0933(8) Uani 1 1 d . . .
S1 S -0.14725(10) 0.20616(2) 0.67576(12) 0.0609(3) Uani 1 1 d . . .

loop_
_atom_site_aniso_label
_atom_site_aniso_U_11
_atom_site_aniso_U_22
_atom_site_aniso_U_33
_atom_site_aniso_U_23
_atom_site_aniso_U_13
_atom_site_aniso_U_12
C1 0.099(3) 0.103(3) 0.103(3) 0.006(2) 0.074(2) 0.029(2)
C2 0.0501(17) 0.0543(18) 0.0534(17) -0.0010(13) 0.0228(14) 0.0036(14)
C3 0.073(2) 0.0427(17) 0.0629(19) 0.0063(13) 0.0347(17) 0.0060(14)
C4 0.0595(18) 0.0406(15) 0.0592(18) -0.0007(13) 0.0273(15) 0.0083(13)
C5 0.0427(15) 0.0392(15) 0.0464(15) -0.0001(11) 0.0149(12) 0.0011(12)
C6 0.0511(17) 0.0392(16) 0.069(2) 0.0069(13) 0.0241(15) 0.0059(13)
C7 0.0503(17) 0.0514(18) 0.070(2) 0.0005(15) 0.0272(15) 0.0129(14)
C8 0.0537(18) 0.0407(16) 0.0604(18) 0.0025(13) 0.0236(14) -0.0015(13)
C9 0.0626(19) 0.0456(16) 0.0677(19) 0.0028(13) 0.0368(16) -0.0005(14)
C10 0.0531(17) 0.0381(15) 0.0539(17) -0.0007(12) 0.0245(14) -0.0023(12)
C11 0.0496(17) 0.0411(15) 0.0463(17) -0.0031(12) 0.0198(14) 0.0039(12)
C12 0.0435(16) 0.0361(15) 0.0521(17) -0.0049(12) 0.0208(13) 0.0000(12)
C13 0.0626(19) 0.0552(18) 0.0529(19) -0.0026(14) 0.0229(16) -0.0161(15)
C14 0.077(2) 0.060(2) 0.0525(18) 0.0018(14) 0.0291(17) -0.0046(17)
C15 0.076(2) 0.0421(17) 0.084(2) 0.0104(16) 0.046(2) 0.0019(16)
C16 0.071(2) 0.062(2) 0.090(3) -0.0002(18) 0.024(2) -0.0299(17)
C17 0.062(2) 0.0547(19) 0.0611(19) -0.0015(14) 0.0153(15) -0.0145(15)
C18 0.182(5) 0.070(2) 0.102(3) 0.030(2) 0.092(3) 0.021(3)
C19 0.079(2) 0.074(2) 0.089(3) 0.0102(18) 0.041(2) 0.0197(18)
O1 0.0870(15) 0.0758(15) 0.0852(16) 0.0107(12) 0.0590(13) 0.0127(12)
O2 0.0923(17) 0.0545(13) 0.0991(18) 0.0274(12) 0.0587(15) 0.0187(12)
O3 0.0740(15) 0.0624(13) 0.0494(13) -0.0029(10) 0.0179(11) -0.0075(10)
O4 0.126(2) 0.0624(15) 0.111(2) 0.0218(14) 0.0674(18) -0.0117(14)
S1 0.0723(6) 0.0484(5) 0.0728(6) -0.0122(4) 0.0398(4) -0.0051(4)

loop_
_atom_type_symbol
_atom_type_description
_atom_type_scat_dispersion_real
_atom_type_scat_dispersion_imag
_atom_type_scat_source
C C 0.0033 0.0016 'International Tables Vol C Tables 4.2.6.8 and 6.1.1.4'
H H 0.0000 0.0000 'International Tables Vol C Tables 4.2.6.8 and 6.1.1.4'
O O 0.0106 0.0060 'International Tables Vol C Tables 4.2.6.8 and 6.1.1.4'
S S 0.1246 0.1234 'International Tables Vol C Tables 4.2.6.8 and 6.1.1.4'

loop_
_geom_angle_atom_site_label_1
_geom_angle_atom_site_label_2
_geom_angle_atom_site_label_3
_geom_angle
_geom_angle_site_symmetry_1
_geom_angle_site_symmetry_3
_geom_angle_publ_flag
O1 C1 H1A 109.5 . . ?
O1 C1 H1B 109.5 . . ?
H1A C1 H1B 109.5 . . ?
O1 C1 H1C 109.5 . . ?
H1A C1 H1C 109.5 . . ?
H1B C1 H1C 109.5 . . ?
O1 C2 C7 125.3(2) . . ?
O1 C2 C3 115.6(2) . . ?
C7 C2 C3 119.1(2) . . ?
C4 C3 C2 121.0(3) . . ?
C4 C3 H3 119.5 . . ?
C2 C3 H3 119.5 . . ?
C3 C4 C5 120.6(3) . . ?
C3 C4 H4 119.7 . . ?
C5 C4 H4 119.7 . . ?
C4 C5 C6 117.8(2) . . ?
C4 C5 C8 123.5(2) . . ?
C6 C5 C8 118.7(2) . . ?
C7 C6 C5 121.8(2) . . ?
C7 C6 H6 119.1 . . ?
C5 C6 H6 119.1 . . ?
C6 C7 C2 119.7(2) . . ?
C6 C7 H7 120.1 . . ?
C2 C7 H7 120.1 . . ?
O2 C8 C5 121.8(2) . . ?
O2 C8 C9 119.7(2) . . ?
C5 C8 C9 118.5(2) . . ?
C8 C9 C10 112.0(2) . . ?
C8 C9 H9A 109.2 . . ?
C10 C9 H9A 109.2 . . ?
C8 C9 H9B 109.2 . . ?
C10 C9 H9B 109.2 . . ?
H9A C9 H9B 107.9 . . ?
C11 C10 C9 112.2(2) . . ?
C11 C10 S1 108.76(17) . . ?
C9 C10 S1 113.18(17) . . ?
C11 C10 H10 107.5 . . ?
C9 C10 H10 107.5 . . ?
S1 C10 H10 107.5 . . ?
O3 C11 C12 121.3(2) . . ?
O3 C11 C10 119.4(2) . . ?
C12 C11 C10 119.2(2) . . ?
C13 C12 C17 117.4(2) . . ?
C13 C12 C11 124.2(2) . . ?
C17 C12 C11 118.4(2) . . ?
C14 C13 C12 122.6(3) . . ?
C14 C13 H13 118.7 . . ?
C12 C13 H13 118.7 . . ?
C13 C14 C15 119.1(3) . . ?
C13 C14 H14 120.4 . . ?
C15 C14 H14 120.4 . . ?
O4 C15 C16 116.2(3) . . ?
O4 C15 C14 124.5(3) . . ?
C16 C15 C14 119.3(3) . . ?
C15 C16 C17 121.4(3) . . ?
C15 C16 H16 119.3 . . ?
C17 C16 H16 119.3 . . ?
C16 C17 C12 120.2(3) . . ?
C16 C17 H17 119.9 . . ?
C12 C17 H17 119.9 . . ?
O4 C18 H18A 109.5 . . ?
O4 C18 H18B 109.5 . . ?
H18A C18 H18B 109.5 . . ?
O4 C18 H18C 109.5 . . ?
H18A C18 H18C 109.5 . . ?
H18B C18 H18C 109.5 . . ?
S1 C19 H19A 109.5 . . ?
S1 C19 H19B 109.5 . . ?
H19A C19 H19B 109.5 . . ?
S1 C19 H19C 109.5 . . ?
H19A C19 H19C 109.5 . . ?
H19B C19 H19C 109.5 . . ?
C2 O1 C1 117.9(2) . . ?
C15 O4 C18 118.5(3) . . ?
C19 S1 C10 102.50(13) . . ?

loop_
_geom_bond_atom_site_label_1
_geom_bond_atom_site_label_2
_geom_bond_distance
_geom_bond_site_symmetry_2
_geom_bond_publ_flag
C1 O1 1.434(3) . ?
C1 H1A 0.9600 . ?
C1 H1B 0.9600 . ?
C1 H1C 0.9600 . ?
C2 O1 1.354(3) . ?
C2 C7 1.379(4) . ?
C2 C3 1.383(4) . ?
C3 C4 1.377(4) . ?
C3 H3 0.9300 . ?
C4 C5 1.385(3) . ?
C4 H4 0.9300 . ?
C5 C6 1.393(3) . ?
C5 C8 1.474(4) . ?
C6 C7 1.378(4) . ?
C6 H6 0.9300 . ?
C7 H7 0.9300 . ?
C8 O2 1.216(3) . ?
C8 C9 1.520(4) . ?
C9 C10 1.525(3) . ?
C9 H9A 0.9700 . ?
C9 H9B 0.9700 . ?
C10 C11 1.517(3) . ?
C10 S1 1.817(3) . ?
C10 H10 0.9800 . ?
C11 O3 1.218(3) . ?
C11 C12 1.479(3) . ?
C12 C13 1.377(3) . ?
C12 C17 1.394(4) . ?
C13 C14 1.375(4) . ?
C13 H13 0.9300 . ?
C14 C15 1.380(4) . ?
C14 H14 0.9300 . ?
C15 O4 1.355(3) . ?
C15 C16 1.366(4) . ?
C16 C17 1.376(4) . ?
C16 H16 0.9300 . ?
C17 H17 0.9300 . ?
C18 O4 1.422(4) . ?
C18 H18A 0.9600 . ?
C18 H18B 0.9600 . ?
C18 H18C 0.9600 . ?
C19 S1 1.794(3) . ?
C19 H19A 0.9600 . ?
C19 H19B 0.9600 . ?
C19 H19C 0.9600 . ?

loop_
_geom_hbond_atom_site_label_D
_geom_hbond_atom_site_label_H
_geom_hbond_atom_site_label_A
_geom_hbond_distance_DH
_geom_hbond_distance_HA
_geom_hbond_distance_DA
_geom_hbond_angle_DHA
_geom_hbond_site_symmetry_A
C18 H18B O2 0.96 2.52 3.332(4) 142.8 3_557

loop_
_geom_torsion_atom_site_label_1
_geom_torsion_atom_site_label_2
_geom_torsion_atom_site_label_3
_geom_torsion_atom_site_label_4
_geom_torsion
_geom_torsion_site_symmetry_1
_geom_torsion_site_symmetry_2
_geom_torsion_site_symmetry_3
_geom_torsion_site_symmetry_4
_geom_torsion_publ_flag
O1 C2 C3 C4 179.3(3) . . . . ?
C7 C2 C3 C4 -0.7(4) . . . . ?
C2 C3 C4 C5 1.8(4) . . . . ?
C3 C4 C5 C6 -1.6(4) . . . . ?
C3 C4 C5 C8 179.0(3) . . . . ?
C4 C5 C6 C7 0.3(4) . . . . ?
C8 C5 C6 C7 179.7(3) . . . . ?
C5 C6 C7 C2 0.7(4) . . . . ?
O1 C2 C7 C6 179.5(3) . . . . ?
C3 C2 C7 C6 -0.6(4) . . . . ?
C4 C5 C8 O2 -177.8(3) . . . . ?
C6 C5 C8 O2 2.8(4) . . . . ?
C4 C5 C8 C9 3.5(4) . . . . ?
C6 C5 C8 C9 -175.9(2) . . . . ?
O2 C8 C9 C10 3.3(4) . . . . ?
C5 C8 C9 C10 -178.0(2) . . . . ?
C8 C9 C10 C11 -67.0(3) . . . . ?
C8 C9 C10 S1 169.44(18) . . . . ?
C9 C10 C11 O3 -26.9(3) . . . . ?
S1 C10 C11 O3 99.0(2) . . . . ?
C9 C10 C11 C12 156.4(2) . . . . ?
S1 C10 C11 C12 -77.7(3) . . . . ?
O3 C11 C12 C13 170.8(3) . . . . ?
C10 C11 C12 C13 -12.5(4) . . . . ?
O3 C11 C12 C17 -7.7(4) . . . . ?
C10 C11 C12 C17 168.9(2) . . . . ?
C17 C12 C13 C14 0.6(4) . . . . ?
C11 C12 C13 C14 -178.0(3) . . . . ?
C12 C13 C14 C15 -0.8(4) . . . . ?
C13 C14 C15 O4 179.6(3) . . . . ?
C13 C14 C15 C16 0.0(4) . . . . ?
O4 C15 C16 C17 -178.7(3) . . . . ?
C14 C15 C16 C17 0.9(5) . . . . ?
C15 C16 C17 C12 -1.1(5) . . . . ?
C13 C12 C17 C16 0.4(4) . . . . ?
C11 C12 C17 C16 179.0(3) . . . . ?
C7 C2 O1 C1 -2.5(4) . . . . ?
C3 C2 O1 C1 177.5(3) . . . . ?
C16 C15 O4 C18 -179.1(3) . . . . ?
C14 C15 O4 C18 1.2(4) . . . . ?
C11 C10 S1 C19 -57.1(2) . . . . ?
C9 C10 S1 C19 68.3(2) . . . . ?
